data_7249072
loop_
_publ_author_name
'Khetmalis, Yogesh Mahadu'
'Shobha, Singarapalle'
'Nandikolla, Adinarayana'
'Chandu, Ala'
'Murugesan, Sankaranarayanan'
'Kumar, Muthyala Murali Krishna'
'Chandra Sekhar, Kondapalli Venkata Gowri'

_publ_section_title
;
 Design, synthesis, and anti-mycobacterial evaluation of
 1,8-naphthyridine-3-carbonitrile analogues
;
_journal_issue 31
_journal_name_full 'RSC Advances'
_journal_page_first 22676
_journal_page_last 22689
_journal_paper_doi 10.1039/D4RA04262J
_journal_volume 14
_journal_year 2024
_chemical_formula_moiety 'C21 H19 F N6 O'
_chemical_formula_sum 'C21 H19 F N6 O'
_chemical_formula_weight 390.42
_chemical_name_systematic ANC-5
_space_group_crystal_system triclinic
_space_group_IT_number 2
_space_group_name_Hall '-P 1'
_space_group_name_H-M_alt 'P -1'
_atom_sites_solution_hydrogens geom
_atom_sites_solution_primary dual
_audit_creation_date 2024-03-22
_audit_creation_method
;
Olex2 1.5
(compiled 2024.02.16 svn.r378c4104 for OlexSys, GUI svn.r6928)
;
_audit_update_record
;
2024-03-22 deposited with the CCDC.	2024-07-11 downloaded from the CCDC.
;
_cell_angle_alpha 85.352(2)
_cell_angle_beta 88.350(2)
_cell_angle_gamma 73.647(2)
_cell_formula_units_Z 2
_cell_length_a 6.03380(10)
_cell_length_b 7.3549(2)
_cell_length_c 20.9236(5)
_cell_measurement_reflns_used 5473
_cell_measurement_temperature 126
_cell_measurement_theta_max 79.3530
_cell_measurement_theta_min 4.2280
_cell_volume 888.04(4)
_computing_cell_refinement 'CrysAlisPro 1.171.39.20a (Rigaku OD, 2015)'
_computing_data_collection 'CrysAlisPro 1.171.39.20a (Rigaku OD, 2015)'
_computing_data_reduction 'CrysAlisPro 1.171.39.20a (Rigaku OD, 2015)'
_computing_molecular_graphics 'Olex2 1.5 (Dolomanov et al., 2009)'
_computing_publication_material 'Olex2 1.5 (Dolomanov et al., 2009)'
_computing_structure_refinement 'SHELXL 2018/3 (Sheldrick, 2015)'
_computing_structure_solution 'SHELXT 2018/2 (Sheldrick, 2018)'
_diffrn_ambient_temperature 126
_diffrn_detector 'CCD plate'
_diffrn_measured_fraction_theta_full 0.995
_diffrn_measured_fraction_theta_max 0.964
_diffrn_measurement_details
;
List of Runs (angles in degrees, time in seconds):

  # Type    Start    End  Width  t~exp~   \w     \q     \k     \f   Frames
#--------------------------------------------------------------------------
  1  \w    -77.00 -19.00   0.50    0.75    --    0.00 -37.00  60.00  116
  2  \w    -57.00 -27.00   0.50    0.75    --    0.00 -37.00 120.00   60
  3  \w    -21.00  14.00   0.50    0.75    --    0.00 -37.00 120.00   70
  4  \w    -18.00  42.00   0.50    0.75    --    0.00  37.00  30.00  120
  5  \w     46.00  87.00   0.50    0.75    --    0.00  37.00  30.00   82
  6  \w      4.00  29.00   0.50    0.75    --    0.00 -77.00-180.00   50
  7  \w     89.00 115.00   0.50    2.50    --  107.20 -82.00 -30.00   52
  8  \w     26.00 139.00   0.50    2.50    --  107.20 -82.00-120.00  226
  9  \w     18.00 113.00   0.50    2.50    --  107.20 -61.00 120.00  190
 10  \w     29.00  55.00   0.50    2.50    --  107.20 -82.00  60.00   52
 11  \w     96.00 136.00   0.50    2.50    --  107.20 -82.00-180.00   80
 12  \w    113.00 194.00   0.50    2.50    --  107.20  30.00 -30.00  162
 13  \w     29.00 119.00   0.50    2.50    --  107.20 -30.00-120.00  180
 14  \w     21.00 111.00   0.50    2.50    --  107.20 -45.00-150.00  180
 15  \w     19.00 118.00   0.50    2.50    --  107.20 -45.00   0.00  198
 16  \w    107.00 134.00   0.50    2.50    --  107.20 -82.00  30.00   54
 17  \w     28.00  95.00   0.50    2.50    --  107.20 -82.00  30.00  134
 18  \w     86.00 137.00   0.50    2.50    --  107.20 -82.00 -90.00  102
 19  \w     80.00 105.00   0.50    2.50    --  107.20 -82.00-150.00   50
 20  \w    108.00 134.00   0.50    2.50    --  107.20 -82.00   0.00   52
 21  \w     23.00 112.00   0.50    2.50    --  107.20 -82.00 120.00  178
 22  \w     85.00 110.00   0.50    2.50    --  107.20 -82.00  60.00   50
 23  \w     56.00 170.00   0.50    2.50    --  107.20   0.00  90.00  228
;
_diffrn_measurement_device 'four-circle diffractometer'
_diffrn_measurement_device_type 'XtaLAB Pro: Kappa dual offset/far'
_diffrn_measurement_method '\w scans'
_diffrn_orient_matrix_type 'CrysAlisPro convention (1999,Acta A55,543-557)'
_diffrn_orient_matrix_UB_11 0.0740267000
_diffrn_orient_matrix_UB_12 -0.1892595000
_diffrn_orient_matrix_UB_13 0.0416823000
_diffrn_orient_matrix_UB_21 -0.0197998000
_diffrn_orient_matrix_UB_22 0.1100423000
_diffrn_orient_matrix_UB_23 0.0604766000
_diffrn_orient_matrix_UB_31 -0.2548206000
_diffrn_orient_matrix_UB_32 0.0005391000
_diffrn_orient_matrix_UB_33 0.0078926000
_diffrn_radiation_monochromator graphite
_diffrn_radiation_probe x-ray
_diffrn_radiation_type CuK\a
_diffrn_radiation_wavelength 1.54184
_diffrn_reflns_av_R_equivalents 0.0338
_diffrn_reflns_av_unetI/netI 0.0413
_diffrn_reflns_Laue_measured_fraction_full 0.995
_diffrn_reflns_Laue_measured_fraction_max 0.964
_diffrn_reflns_limit_h_max 4
_diffrn_reflns_limit_h_min -7
_diffrn_reflns_limit_k_max 9
_diffrn_reflns_limit_k_min -9
_diffrn_reflns_limit_l_max 25
_diffrn_reflns_limit_l_min -26
_diffrn_reflns_number 9099
_diffrn_reflns_point_group_measured_fraction_full 0.995
_diffrn_reflns_point_group_measured_fraction_max 0.964
_diffrn_reflns_theta_full 67.684
_diffrn_reflns_theta_max 79.758
_diffrn_reflns_theta_min 4.240
_diffrn_source 'fine-focus sealed X-ray tube'
_diffrn_source_type 'Enhance (Cu) X-ray Source'
_exptl_absorpt_coefficient_mu 0.842
_exptl_absorpt_correction_T_max 1.00000
_exptl_absorpt_correction_T_min 0.74554
_exptl_absorpt_correction_type multi-scan
_exptl_absorpt_process_details
;
CrysAlisPro 1.171.39.20a (Rigaku Oxford Diffraction, 2015)
Empirical absorption correction using spherical harmonics,
 implemented in SCALE3 ABSPACK scaling algorithm.
;
_exptl_crystal_colour 'clear brownish brown'
_exptl_crystal_colour_lustre clear
_exptl_crystal_colour_modifier brownish
_exptl_crystal_colour_primary brown
_exptl_crystal_density_diffrn 1.460
_exptl_crystal_description block
_exptl_crystal_F_000 408
_exptl_crystal_preparation '10% MeOH in DCM'
_exptl_crystal_recrystallization_method Cu
_exptl_crystal_size_max 0.1
_exptl_crystal_size_mid 0.1
_exptl_crystal_size_min 0.05
_refine_diff_density_max 0.421
_refine_diff_density_min -0.369
_refine_diff_density_rms 0.050
_refine_ls_extinction_method none
_refine_ls_goodness_of_fit_ref 1.093
_refine_ls_hydrogen_treatment constr
_refine_ls_matrix_type full
_refine_ls_number_parameters 262
_refine_ls_number_reflns 3744
_refine_ls_number_restraints 0
_refine_ls_restrained_S_all 1.093
_refine_ls_R_factor_all 0.0496
_refine_ls_R_factor_gt 0.0461
_refine_ls_shift/su_max 0.000
_refine_ls_shift/su_mean 0.000
_refine_ls_structure_factor_coef Fsqd
_refine_ls_weighting_details 'w=1/[\s^2^(Fo^2^)+(0.0625P)^2^+0.3180P] where P=(Fo^2^+2Fc^2^)/3'
_refine_ls_weighting_scheme calc
_refine_ls_wR_factor_gt 0.1299
_refine_ls_wR_factor_ref 0.1328
_reflns_Friedel_coverage 0.000
_reflns_number_gt 3350
_reflns_number_total 3744
_reflns_threshold_expression 'I > 2\s(I)'
_cod_data_source_file d4ra04262j2.cif
_cod_data_source_block ANC-5
_cod_database_code 7249072
_shelx_shelxl_version_number 2018/3
_shelx_space_group_comment
;
The symmetry employed for this shelxl refinement is uniquely defined
by the following loop, which should always be used as a source of
symmetry information in preference to the above space-group names.
They are only intended as comments.
;
_shelx_estimated_absorpt_t_max 0.959
_shelx_estimated_absorpt_t_min 0.920
_reflns_odcompleteness_completeness 99.31
_reflns_odcompleteness_iscentric 1
_reflns_odcompleteness_theta 71.98
_olex2_refinement_description
;
1. Fixed Uiso
 At 1.2 times of:
  All C(H) groups, All C(H,H) groups, All N(H) groups
2.a Secondary CH2 refined with riding coordinates:
 C10(H10A,H10B), C11(H11A,H11B), C12(H12A,H12B), C13(H13A,H13B), C15(H15A,H15B)
2.b Aromatic/amide H refined with riding coordinates:
 N6(H6), C1(H1), C2(H2), C3(H3), C6(H6A), C17(H17), C18(H18), C19(H19), C20(H20)
;
_olex2_submission_original_sample_id NCF
_olex2_submission_special_instructions 'No special instructions were received'
_oxdiff_exptl_absorpt_empirical_details
;
Empirical correction (ABSPACK) includes:
- Absorption correction using spherical harmonics
- Frame scaling
;
_oxdiff_exptl_absorpt_empirical_full_max 2.095
_oxdiff_exptl_absorpt_empirical_full_min 0.754

loop_
_space_group_symop_operation_xyz
'x, y, z'
'-x, -y, -z'

loop_
_atom_site_label
_atom_site_type_symbol
_atom_site_fract_x
_atom_site_fract_y
_atom_site_fract_z
_atom_site_U_iso_or_equiv
_atom_site_adp_type
_atom_site_occupancy
_atom_site_site_symmetry_order
_atom_site_calc_flag
_atom_site_refinement_flags_posn
_atom_site_refinement_flags_adp
_atom_site_refinement_flags_occupancy
_atom_site_disorder_assembly
_atom_site_disorder_group
F1 F 0.01356(18) 0.84487(15) 0.70886(5) 0.0421(3) Uani 1 1 d . . . . .
O1 O 0.97843(17) 0.63425(16) 0.41891(5) 0.0321(3) Uani 1 1 d . . . . .
N1 N 0.2455(2) 0.36013(19) 0.16705(6) 0.0315(3) Uani 1 1 d . . . . .
N2 N 0.4461(2) 0.57626(18) 0.18093(6) 0.0263(3) Uani 1 1 d . . . . .
N3 N 1.0280(3) 0.8013(2) 0.06308(7) 0.0409(3) Uani 1 1 d . . . . .
N4 N 0.6389(2) 0.79866(18) 0.20033(6) 0.0258(3) Uani 1 1 d . . . . .
N5 N 0.72816(19) 0.72812(18) 0.33562(6) 0.0254(3) Uani 1 1 d . . . . .
N6 N 0.6493(2) 0.7145(2) 0.51026(6) 0.0313(3) Uani 1 1 d . . . . .
H6 H 0.797617 0.680222 0.519223 0.038 Uiso 1 1 calc R U . . .
C1 C 0.2146(3) 0.2205(2) 0.13534(8) 0.0350(4) Uani 1 1 d . . . . .
H1 H 0.095191 0.166116 0.149922 0.042 Uiso 1 1 calc R U . . .
C2 C 0.3446(3) 0.1468(2) 0.08190(8) 0.0400(4) Uani 1 1 d . . . . .
H2 H 0.314615 0.045270 0.061617 0.048 Uiso 1 1 calc R U . . .
C3 C 0.5162(3) 0.2249(2) 0.05964(8) 0.0386(4) Uani 1 1 d . . . . .
H3 H 0.607175 0.179094 0.023422 0.046 Uiso 1 1 calc R U . . .
C4 C 0.5543(3) 0.3745(2) 0.09172(7) 0.0307(3) Uani 1 1 d . . . . .
C5 C 0.4150(2) 0.4372(2) 0.14574(7) 0.0273(3) Uani 1 1 d . . . . .
C6 C 0.7200(3) 0.4701(2) 0.07237(7) 0.0316(3) Uani 1 1 d . . . . .
H6A H 0.811896 0.436606 0.035193 0.038 Uiso 1 1 calc R U . . .
C7 C 0.7484(2) 0.6119(2) 0.10740(7) 0.0284(3) Uani 1 1 d . . . . .
C8 C 0.6100(2) 0.6580(2) 0.16443(7) 0.0251(3) Uani 1 1 d . . . . .
C9 C 0.9036(3) 0.7185(2) 0.08376(7) 0.0316(3) Uani 1 1 d . . . . .
C10 C 0.8681(2) 0.7859(2) 0.22568(7) 0.0272(3) Uani 1 1 d . . . . .
H10A H 0.877952 0.914877 0.232662 0.033 Uiso 1 1 calc R U . . .
H10B H 0.988271 0.731035 0.193949 0.033 Uiso 1 1 calc R U . . .
C11 C 0.4595(2) 0.8760(2) 0.24726(7) 0.0261(3) Uani 1 1 d . . . . .
H11A H 0.307089 0.880168 0.229874 0.031 Uiso 1 1 calc R U . . .
H11B H 0.458842 1.008068 0.253645 0.031 Uiso 1 1 calc R U . . .
C12 C 0.9126(2) 0.6624(2) 0.28869(7) 0.0273(3) Uani 1 1 d . . . . .
H12A H 0.924133 0.529368 0.280505 0.033 Uiso 1 1 calc R U . . .
H12B H 1.061740 0.665157 0.306530 0.033 Uiso 1 1 calc R U . . .
C13 C 0.4924(2) 0.7611(2) 0.31176(7) 0.0260(3) Uani 1 1 d . . . . .
H13A H 0.380323 0.830033 0.343118 0.031 Uiso 1 1 calc R U . . .
H13B H 0.461545 0.637441 0.307354 0.031 Uiso 1 1 calc R U . . .
C14 C 0.7790(2) 0.6957(2) 0.39908(7) 0.0251(3) Uani 1 1 d . . . . .
C15 C 0.5744(2) 0.7414(2) 0.44493(7) 0.0263(3) Uani 1 1 d . . . . .
H15A H 0.481837 0.874806 0.435558 0.032 Uiso 1 1 calc R U . . .
H15B H 0.474746 0.658181 0.438460 0.032 Uiso 1 1 calc R U . . .
C16 C 0.4866(2) 0.7429(2) 0.55916(7) 0.0259(3) Uani 1 1 d . . . . .
C17 C 0.5594(3) 0.7061(2) 0.62318(7) 0.0283(3) Uani 1 1 d . . . . .
H17 H 0.719535 0.657844 0.632289 0.034 Uiso 1 1 calc R U . . .
C18 C 0.2487(3) 0.8131(2) 0.54713(7) 0.0292(3) Uani 1 1 d . . . . .
H18 H 0.195099 0.836403 0.504166 0.035 Uiso 1 1 calc R U . . .
C19 C 0.0910(3) 0.8487(2) 0.59746(8) 0.0318(3) Uani 1 1 d . . . . .
H19 H -0.069579 0.898099 0.589143 0.038 Uiso 1 1 calc R U . . .
C20 C 0.4020(3) 0.7389(2) 0.67322(7) 0.0307(3) Uani 1 1 d . . . . .
H20 H 0.452655 0.711848 0.716422 0.037 Uiso 1 1 calc R U . . .
C21 C 0.1700(3) 0.8117(2) 0.65936(7) 0.0312(3) Uani 1 1 d . . . . .

loop_
_atom_site_aniso_label
_atom_site_aniso_U_11
_atom_site_aniso_U_22
_atom_site_aniso_U_33
_atom_site_aniso_U_23
_atom_site_aniso_U_13
_atom_site_aniso_U_12
F1 0.0435(6) 0.0501(6) 0.0342(5) -0.0117(4) 0.0138(4) -0.0142(4)
O1 0.0231(5) 0.0439(6) 0.0269(5) -0.0005(4) -0.0060(4) -0.0054(4)
N1 0.0317(7) 0.0348(7) 0.0305(6) 0.0002(5) -0.0061(5) -0.0134(5)
N2 0.0229(6) 0.0337(6) 0.0233(6) -0.0020(5) -0.0033(4) -0.0093(5)
N3 0.0388(8) 0.0565(9) 0.0307(7) 0.0016(6) 0.0016(6) -0.0201(7)
N4 0.0210(6) 0.0344(6) 0.0233(6) -0.0027(5) -0.0020(4) -0.0097(5)
N5 0.0189(5) 0.0344(6) 0.0231(6) -0.0023(5) -0.0022(4) -0.0074(5)
N6 0.0231(6) 0.0437(8) 0.0241(6) 0.0011(5) -0.0028(5) -0.0051(5)
C1 0.0361(8) 0.0346(8) 0.0366(8) 0.0030(6) -0.0134(6) -0.0135(6)
C2 0.0494(10) 0.0344(8) 0.0379(9) -0.0049(7) -0.0145(7) -0.0127(7)
C3 0.0431(9) 0.0405(9) 0.0312(8) -0.0087(7) -0.0065(7) -0.0076(7)
C4 0.0300(7) 0.0351(8) 0.0255(7) -0.0036(6) -0.0066(6) -0.0059(6)
C5 0.0237(7) 0.0329(7) 0.0242(7) 0.0003(6) -0.0075(5) -0.0063(6)
C6 0.0276(7) 0.0424(9) 0.0229(7) -0.0041(6) -0.0009(5) -0.0061(6)
C7 0.0231(7) 0.0383(8) 0.0229(7) -0.0006(6) -0.0026(5) -0.0073(6)
C8 0.0197(6) 0.0321(7) 0.0228(6) 0.0001(5) -0.0043(5) -0.0064(5)
C9 0.0267(7) 0.0454(9) 0.0221(7) -0.0020(6) -0.0007(5) -0.0095(6)
C10 0.0210(6) 0.0382(8) 0.0255(7) -0.0032(6) -0.0005(5) -0.0130(6)
C11 0.0205(6) 0.0313(7) 0.0264(7) -0.0031(5) -0.0030(5) -0.0063(5)
C12 0.0177(6) 0.0380(8) 0.0262(7) -0.0025(6) -0.0009(5) -0.0077(5)
C13 0.0178(6) 0.0357(8) 0.0251(7) -0.0028(5) -0.0016(5) -0.0084(5)
C14 0.0238(7) 0.0271(7) 0.0249(7) -0.0007(5) -0.0026(5) -0.0078(5)
C15 0.0234(7) 0.0327(7) 0.0228(7) -0.0008(5) -0.0020(5) -0.0078(5)
C16 0.0265(7) 0.0274(7) 0.0245(7) -0.0018(5) -0.0010(5) -0.0088(5)
C17 0.0280(7) 0.0304(7) 0.0268(7) -0.0001(6) -0.0055(5) -0.0086(6)
C18 0.0274(7) 0.0338(8) 0.0262(7) 0.0000(6) -0.0030(5) -0.0088(6)
C19 0.0259(7) 0.0344(8) 0.0348(8) -0.0034(6) 0.0006(6) -0.0081(6)
C20 0.0403(8) 0.0303(7) 0.0232(7) -0.0024(6) -0.0030(6) -0.0123(6)
C21 0.0363(8) 0.0303(7) 0.0291(7) -0.0071(6) 0.0077(6) -0.0123(6)

loop_
_atom_type_symbol
_atom_type_description
_atom_type_scat_dispersion_real
_atom_type_scat_dispersion_imag
_atom_type_scat_source
C C 0.0181 0.0091 'International Tables Vol C Tables 4.2.6.8 and 6.1.1.4'
H H 0.0000 0.0000 'International Tables Vol C Tables 4.2.6.8 and 6.1.1.4'
F F 0.0727 0.0534 'International Tables Vol C Tables 4.2.6.8 and 6.1.1.4'
N N 0.0311 0.0180 'International Tables Vol C Tables 4.2.6.8 and 6.1.1.4'
O O 0.0492 0.0322 'International Tables Vol C Tables 4.2.6.8 and 6.1.1.4'

loop_
_geom_angle_atom_site_label_1
_geom_angle_atom_site_label_2
_geom_angle_atom_site_label_3
_geom_angle
_geom_angle_site_symmetry_1
_geom_angle_site_symmetry_3
_geom_angle_publ_flag
C1 N1 C5 117.02(14) . . ?
C8 N2 C5 119.60(12) . . ?
C8 N4 C10 119.95(12) . . ?
C8 N4 C11 118.01(11) . . ?
C11 N4 C10 110.12(11) . . ?
C12 N5 C13 115.18(11) . . ?
C14 N5 C12 118.93(11) . . ?
C14 N5 C13 122.22(11) . . ?
C15 N6 H6 120.3 . . ?
C16 N6 H6 120.3 . . ?
C16 N6 C15 119.49(12) . . ?
N1 C1 H1 117.5 . . ?
N1 C1 C2 125.06(15) . . ?
C2 C1 H1 117.5 . . ?
C1 C2 H2 120.8 . . ?
C3 C2 C1 118.39(15) . . ?
C3 C2 H2 120.8 . . ?
C2 C3 H3 120.8 . . ?
C2 C3 C4 118.50(16) . . ?
C4 C3 H3 120.8 . . ?
C3 C4 C5 118.71(15) . . ?
C6 C4 C3 123.89(15) . . ?
C6 C4 C5 117.38(14) . . ?
N1 C5 N2 115.17(13) . . ?
N1 C5 C4 122.33(14) . . ?
N2 C5 C4 122.49(13) . . ?
C4 C6 H6A 120.1 . . ?
C7 C6 C4 119.82(14) . . ?
C7 C6 H6A 120.1 . . ?
C6 C7 C8 119.14(13) . . ?
C6 C7 C9 118.81(13) . . ?
C9 C7 C8 121.91(14) . . ?
N2 C8 N4 118.96(12) . . ?
N2 C8 C7 121.32(13) . . ?
N4 C8 C7 119.59(13) . . ?
N3 C9 C7 177.89(16) . . ?
N4 C10 H10A 109.4 . . ?
N4 C10 H10B 109.4 . . ?
N4 C10 C12 110.99(11) . . ?
H10A C10 H10B 108.0 . . ?
C12 C10 H10A 109.4 . . ?
C12 C10 H10B 109.4 . . ?
N4 C11 H11A 108.9 . . ?
N4 C11 H11B 108.9 . . ?
N4 C11 C13 113.21(11) . . ?
H11A C11 H11B 107.7 . . ?
C13 C11 H11A 108.9 . . ?
C13 C11 H11B 108.9 . . ?
N5 C12 C10 111.62(11) . . ?
N5 C12 H12A 109.3 . . ?
N5 C12 H12B 109.3 . . ?
C10 C12 H12A 109.3 . . ?
C10 C12 H12B 109.3 . . ?
H12A C12 H12B 108.0 . . ?
N5 C13 C11 111.17(11) . . ?
N5 C13 H13A 109.4 . . ?
N5 C13 H13B 109.4 . . ?
C11 C13 H13A 109.4 . . ?
C11 C13 H13B 109.4 . . ?
H13A C13 H13B 108.0 . . ?
O1 C14 N5 122.60(13) . . ?
O1 C14 C15 121.35(13) . . ?
N5 C14 C15 116.05(12) . . ?
N6 C15 C14 111.13(12) . . ?
N6 C15 H15A 109.4 . . ?
N6 C15 H15B 109.4 . . ?
C14 C15 H15A 109.4 . . ?
C14 C15 H15B 109.4 . . ?
H15A C15 H15B 108.0 . . ?
N6 C16 C17 119.58(13) . . ?
N6 C16 C18 122.20(13) . . ?
C17 C16 C18 118.19(13) . . ?
C16 C17 H17 119.4 . . ?
C20 C17 C16 121.11(14) . . ?
C20 C17 H17 119.4 . . ?
C16 C18 H18 119.7 . . ?
C19 C18 C16 120.62(14) . . ?
C19 C18 H18 119.7 . . ?
C18 C19 H19 120.4 . . ?
C21 C19 C18 119.22(14) . . ?
C21 C19 H19 120.4 . . ?
C17 C20 H20 120.6 . . ?
C21 C20 C17 118.89(14) . . ?
C21 C20 H20 120.6 . . ?
F1 C21 C19 119.01(14) . . ?
F1 C21 C20 119.04(14) . . ?
C19 C21 C20 121.94(14) . . ?

loop_
_geom_bond_atom_site_label_1
_geom_bond_atom_site_label_2
_geom_bond_distance
_geom_bond_site_symmetry_2
_geom_bond_publ_flag
F1 C21 1.3704(17) . ?
O1 C14 1.2315(18) . ?
N1 C1 1.324(2) . ?
N1 C5 1.351(2) . ?
N2 C5 1.3642(19) . ?
N2 C8 1.3191(19) . ?
N3 C9 1.148(2) . ?
N4 C8 1.3785(19) . ?
N4 C10 1.4707(17) . ?
N4 C11 1.4639(18) . ?
N5 C12 1.4654(18) . ?
N5 C13 1.4694(17) . ?
N5 C14 1.3582(18) . ?
N6 H6 0.8800 . ?
N6 C15 1.4328(18) . ?
N6 C16 1.3841(19) . ?
C1 H1 0.9500 . ?
C1 C2 1.403(3) . ?
C2 H2 0.9500 . ?
C2 C3 1.371(3) . ?
C3 H3 0.9500 . ?
C3 C4 1.409(2) . ?
C4 C5 1.417(2) . ?
C4 C6 1.409(2) . ?
C6 H6A 0.9500 . ?
C6 C7 1.373(2) . ?
C7 C8 1.444(2) . ?
C7 C9 1.435(2) . ?
C10 H10A 0.9900 . ?
C10 H10B 0.9900 . ?
C10 C12 1.524(2) . ?
C11 H11A 0.9900 . ?
C11 H11B 0.9900 . ?
C11 C13 1.520(2) . ?
C12 H12A 0.9900 . ?
C12 H12B 0.9900 . ?
C13 H13A 0.9900 . ?
C13 H13B 0.9900 . ?
C14 C15 1.5190(19) . ?
C15 H15A 0.9900 . ?
C15 H15B 0.9900 . ?
C16 C17 1.403(2) . ?
C16 C18 1.405(2) . ?
C17 H17 0.9500 . ?
C17 C20 1.382(2) . ?
C18 H18 0.9500 . ?
C18 C19 1.389(2) . ?
C19 H19 0.9500 . ?
C19 C21 1.373(2) . ?
C20 H20 0.9500 . ?
C20 C21 1.381(2) . ?

loop_
_geom_torsion_atom_site_label_1
_geom_torsion_atom_site_label_2
_geom_torsion_atom_site_label_3
_geom_torsion_atom_site_label_4
_geom_torsion
_geom_torsion_site_symmetry_1
_geom_torsion_site_symmetry_2
_geom_torsion_site_symmetry_3
_geom_torsion_site_symmetry_4
_geom_torsion_publ_flag
O1 C14 C15 N6 3.6(2) . . . . ?
N1 C1 C2 C3 -0.7(3) . . . . ?
N4 C10 C12 N5 -54.17(16) . . . . ?
N4 C11 C13 N5 50.83(16) . . . . ?
N5 C14 C15 N6 -175.93(12) . . . . ?
N6 C16 C17 C20 177.82(13) . . . . ?
N6 C16 C18 C19 -176.78(14) . . . . ?
C1 N1 C5 N2 -177.97(12) . . . . ?
C1 N1 C5 C4 0.4(2) . . . . ?
C1 C2 C3 C4 0.4(2) . . . . ?
C2 C3 C4 C5 0.3(2) . . . . ?
C2 C3 C4 C6 -177.96(15) . . . . ?
C3 C4 C5 N1 -0.8(2) . . . . ?
C3 C4 C5 N2 177.52(13) . . . . ?
C3 C4 C6 C7 -178.68(14) . . . . ?
C4 C6 C7 C8 1.2(2) . . . . ?
C4 C6 C7 C9 -174.64(13) . . . . ?
C5 N1 C1 C2 0.3(2) . . . . ?
C5 N2 C8 N4 179.82(12) . . . . ?
C5 N2 C8 C7 4.0(2) . . . . ?
C5 C4 C6 C7 3.0(2) . . . . ?
C6 C4 C5 N1 177.63(13) . . . . ?
C6 C4 C5 N2 -4.1(2) . . . . ?
C6 C7 C8 N2 -4.9(2) . . . . ?
C6 C7 C8 N4 179.27(13) . . . . ?
C8 N2 C5 N1 178.96(12) . . . . ?
C8 N2 C5 C4 0.5(2) . . . . ?
C8 N4 C10 C12 -84.04(16) . . . . ?
C8 N4 C11 C13 85.78(15) . . . . ?
C9 C7 C8 N2 170.80(13) . . . . ?
C9 C7 C8 N4 -5.0(2) . . . . ?
C10 N4 C8 N2 127.55(14) . . . . ?
C10 N4 C8 C7 -56.52(18) . . . . ?
C10 N4 C11 C13 -57.07(15) . . . . ?
C11 N4 C8 N2 -11.57(19) . . . . ?
C11 N4 C8 C7 164.36(12) . . . . ?
C11 N4 C10 C12 57.99(15) . . . . ?
C12 N5 C13 C11 -47.18(16) . . . . ?
C12 N5 C14 O1 9.1(2) . . . . ?
C12 N5 C14 C15 -171.42(12) . . . . ?
C13 N5 C12 C10 49.46(16) . . . . ?
C13 N5 C14 O1 166.40(14) . . . . ?
C13 N5 C14 C15 -14.1(2) . . . . ?
C14 N5 C12 C10 -151.66(13) . . . . ?
C14 N5 C13 C11 154.70(13) . . . . ?
C15 N6 C16 C17 176.35(13) . . . . ?
C15 N6 C16 C18 -5.5(2) . . . . ?
C16 N6 C15 C14 -177.76(12) . . . . ?
C16 C17 C20 C21 -0.9(2) . . . . ?
C16 C18 C19 C21 -1.0(2) . . . . ?
C17 C16 C18 C19 1.4(2) . . . . ?
C17 C20 C21 F1 -179.82(13) . . . . ?
C17 C20 C21 C19 1.3(2) . . . . ?
C18 C16 C17 C20 -0.4(2) . . . . ?
C18 C19 C21 F1 -179.22(13) . . . . ?
C18 C19 C21 C20 -0.3(2) . . . . ?
